data_7716496
loop_
_publ_author_name
'Bhunia, Pradip'
'Gomila, Rosa M.'
'Frontera, Antonio'
'Ghosh, Ashutosh'

_publ_section_title
;
 Shift of the reduction potential of nickel(II) Schiff base complexes in
 the presence of redox innocent metal ions.
;
_journal_issue 29
_journal_name_full 'Dalton transactions (Cambridge, England : 2003)'
_journal_page_first 12316
_journal_page_last 12330
_journal_paper_doi 10.1039/d4dt00953c
_journal_volume 53
_journal_year 2024
_chemical_formula_moiety 'C21 H26 Li N2 Ni O5, Cl O4'
_chemical_formula_sum 'C21 H26 Cl Li N2 Ni O9'
_chemical_formula_weight 551.54
_space_group_crystal_system triclinic
_space_group_IT_number 2
_space_group_name_Hall '-P 1'
_space_group_name_H-M_alt 'P -1'
_atom_sites_solution_hydrogens mixed
_audit_creation_date 2022-12-07
_audit_creation_method
;
Olex2 1.2
(compiled 2018.05.29 svn.r3508 for OlexSys, GUI svn.r5506)
;
_audit_update_record
;
2024-06-10 deposited with the CCDC.	2024-06-28 downloaded from the CCDC.
;
_cell_angle_alpha 117.960(2)
_cell_angle_beta 100.059(2)
_cell_angle_gamma 90.427(2)
_cell_formula_units_Z 2
_cell_length_a 7.5049(11)
_cell_length_b 13.725(2)
_cell_length_c 13.796(2)
_cell_measurement_reflns_used 9971
_cell_measurement_temperature 273(2)
_cell_measurement_theta_max 26.21
_cell_measurement_theta_min 2.92
_cell_volume 1229.3(3)
_computing_cell_refinement 'Bruker SAINT'
_computing_data_collection 'Bruker APEX2'
_computing_data_reduction 'Bruker SAINT'
_computing_molecular_graphics 'Olex2 (Dolomanov et al., 2009)'
_computing_publication_material 'Olex2 (Dolomanov et al., 2009)'
_computing_structure_refinement 'ShelXL (Sheldrick, 2015)'
_computing_structure_solution 'SHELXT 2014/4 (Sheldrick, 2014)'
_diffrn_ambient_temperature 273.15
_diffrn_measured_fraction_theta_full 0.999
_diffrn_measured_fraction_theta_max 0.996
_diffrn_measurement_device_type 'Bruker APEX-II CCD'
_diffrn_measurement_method '\f and \w scans'
_diffrn_radiation_type MoK\a
_diffrn_radiation_wavelength 0.71073
_diffrn_reflns_av_R_equivalents 0.0396
_diffrn_reflns_av_unetI/netI 0.0284
_diffrn_reflns_Laue_measured_fraction_full 0.999
_diffrn_reflns_Laue_measured_fraction_max 0.996
_diffrn_reflns_limit_h_max 9
_diffrn_reflns_limit_h_min -9
_diffrn_reflns_limit_k_max 17
_diffrn_reflns_limit_k_min -16
_diffrn_reflns_limit_l_max 17
_diffrn_reflns_limit_l_min -17
_diffrn_reflns_number 29358
_diffrn_reflns_point_group_measured_fraction_full 0.999
_diffrn_reflns_point_group_measured_fraction_max 0.996
_diffrn_reflns_theta_full 25.242
_diffrn_reflns_theta_max 27.127
_diffrn_reflns_theta_min 1.689
_exptl_absorpt_coefficient_mu 0.950
_exptl_absorpt_correction_T_max 0.868
_exptl_absorpt_correction_T_min 0.701
_exptl_absorpt_correction_type empirical
_exptl_absorpt_process_details SADABS
_exptl_crystal_colour RED
_exptl_crystal_density_diffrn 1.490
_exptl_crystal_description BLOCK
_exptl_crystal_F_000 572
_exptl_crystal_size_max 0.43
_exptl_crystal_size_mid 0.33
_exptl_crystal_size_min 0.14
_refine_diff_density_max 0.716
_refine_diff_density_min -0.624
_refine_diff_density_rms 0.094
_refine_ls_extinction_method none
_refine_ls_goodness_of_fit_ref 1.056
_refine_ls_hydrogen_treatment constr
_refine_ls_matrix_type full
_refine_ls_number_parameters 321
_refine_ls_number_reflns 5419
_refine_ls_number_restraints 0
_refine_ls_restrained_S_all 1.056
_refine_ls_R_factor_all 0.0578
_refine_ls_R_factor_gt 0.0465
_refine_ls_shift/su_max 0.001
_refine_ls_shift/su_mean 0.000
_refine_ls_structure_factor_coef Fsqd
_refine_ls_weighting_details 'w=1/[\s^2^(Fo^2^)+(0.0694P)^2^+1.2324P] where P=(Fo^2^+2Fc^2^)/3'
_refine_ls_weighting_scheme calc
_refine_ls_wR_factor_gt 0.1235
_refine_ls_wR_factor_ref 0.1345
_reflns_Friedel_coverage 0.000
_reflns_number_gt 4587
_reflns_number_total 5419
_reflns_threshold_expression 'I > 2\s(I)'
_cod_data_source_file d4dt00953c2.cif
_cod_data_source_block 2
_cod_depositor_comments
;
The following automatic conversions were performed:

data item '_exptl_absorpt_correction_type' value 'EMPIRICAL' was
changed to 'empirical' in accordance with the
/home/data/users/saulius/crontab/automatic-downloads/rss-feeds/RSC/lib/dictionaries/cif_core.dic
dictionary named 'cif_core.dic' version 2.4.2 last updated on
2011-04-26.

Automatic conversion script
Id: cif_fix_values 8170 2020-07-09 18:12:32Z antanas 

 Adding full bibliography for 7716495--7716498.cif.
;
_cod_original_cell_volume 1229.4(3)
_cod_database_code 7716496
_shelx_shelxl_version_number 2018/3
_shelx_space_group_comment
;
The symmetry employed for this shelxl refinement is uniquely defined
by the following loop, which should always be used as a source of
symmetry information in preference to the above space-group names.
They are only intended as comments.
;
_olex2_refinement_description
;
1. Fixed Uiso
 At 1.2 times of:
  All C(H) groups, All C(H,H) groups
 At 1.5 times of:
  All C(H,H,H) groups, All O(H,H) groups
2.a Rotating group:
 O1(H1D,H1E)
2.b Secondary CH2 refined with riding coordinates:
 C22(H22A,H22B), C20(H20A,H20B)
2.c Aromatic/amide H refined with riding coordinates:
 C18(H18), C14(H14), C24(H24), C16(H16), C15(H15), C28(H28), C26(H26), C27(H27)
2.d Idealised Me refined as rotating group:
 C1(H1A,H1B,H1C), C2(H2A,H2B,H2C), C42(H42A,H42B,H42C), C52(H52A,H52B,H52C)
;
_olex2_submission_special_instructions 'No special instructions were received'

loop_
_space_group_symop_operation_xyz
'x, y, z'
'-x, -y, -z'

loop_
_atom_site_label
_atom_site_type_symbol
_atom_site_fract_x
_atom_site_fract_y
_atom_site_fract_z
_atom_site_U_iso_or_equiv
_atom_site_adp_type
_atom_site_occupancy
_atom_site_site_symmetry_order
_atom_site_calc_flag
_atom_site_refinement_flags_posn
_atom_site_refinement_flags_adp
_atom_site_refinement_flags_occupancy
_atom_site_disorder_assembly
_atom_site_disorder_group
Ni1 Ni 0.76085(4) 0.25678(3) 0.53707(3) 0.03009(12) Uani 1 1 d . . . . .
Cl02 Cl 0.26842(16) 0.21580(10) 0.99048(11) 0.0739(3) Uani 1 1 d . . . . .
O11 O 0.8277(2) 0.13404(15) 0.41887(15) 0.0343(4) Uani 1 1 d . . . . .
O31 O 0.6937(3) 0.29801(16) 0.42773(16) 0.0398(4) Uani 1 1 d . . . . .
O41 O 0.9895(3) 0.0970(2) 0.25530(18) 0.0522(6) Uani 1 1 d . . . . .
O51 O 0.7699(4) 0.3181(2) 0.2637(2) 0.0569(6) Uani 1 1 d . . . . .
N19 N 0.8620(3) 0.20477(19) 0.63853(18) 0.0346(5) Uani 1 1 d . . . . .
N23 N 0.6891(3) 0.3883(2) 0.64703(19) 0.0375(5) Uani 1 1 d . . . . .
C30 C 0.7250(4) 0.4003(2) 0.4465(2) 0.0369(6) Uani 1 1 d . . . . .
C12 C 1.0019(3) 0.1178(2) 0.4338(2) 0.0321(5) Uani 1 1 d . . . . .
C13 C 1.0959(4) 0.0944(2) 0.3465(2) 0.0400(6) Uani 1 1 d . . . . .
C17 C 1.0980(4) 0.1250(2) 0.5341(2) 0.0351(6) Uani 1 1 d . . . . .
C18 C 1.0074(4) 0.1545(2) 0.6265(2) 0.0384(6) Uani 1 1 d . . . . .
H18 H 1.057430 0.136019 0.681530 0.046 Uiso 1 1 calc R . . . .
C25 C 0.7218(4) 0.4929(2) 0.5489(3) 0.0403(6) Uani 1 1 d . . . . .
C29 C 0.7603(4) 0.4155(3) 0.3572(3) 0.0443(7) Uani 1 1 d . . . . .
C14 C 1.2775(4) 0.0785(3) 0.3591(3) 0.0495(8) Uani 1 1 d . . . . .
H14 H 1.338625 0.064683 0.301508 0.059 Uiso 1 1 calc R . . . .
C22 C 0.6290(5) 0.3890(3) 0.7431(3) 0.0496(8) Uani 1 1 d . . . . .
H22A H 0.515240 0.341936 0.716522 0.060 Uiso 1 1 calc R . . . .
H22B H 0.606152 0.463814 0.793327 0.060 Uiso 1 1 calc R . . . .
C24 C 0.6842(4) 0.4788(2) 0.6403(3) 0.0426(7) Uani 1 1 d . . . . .
H24 H 0.653538 0.540533 0.700087 0.051 Uiso 1 1 calc R . . . .
C21 C 0.7669(4) 0.3490(3) 0.8085(2) 0.0457(7) Uani 1 1 d . . . . .
C16 C 1.2822(4) 0.1040(3) 0.5435(3) 0.0474(7) Uani 1 1 d . . . . .
H16 H 1.344251 0.104422 0.608251 0.057 Uiso 1 1 calc R . . . .
C20 C 0.7857(4) 0.2263(3) 0.7370(2) 0.0444(7) Uani 1 1 d . . . . .
H20A H 0.863775 0.200540 0.782283 0.053 Uiso 1 1 calc R . . . .
H20B H 0.666983 0.184570 0.712341 0.053 Uiso 1 1 calc R . . . .
C15 C 1.3697(4) 0.0830(3) 0.4580(3) 0.0525(8) Uani 1 1 d . . . . .
H15 H 1.492193 0.071595 0.465934 0.063 Uiso 1 1 calc R . . . .
C1 C 0.9515(5) 0.4177(3) 0.8477(3) 0.0546(8) Uani 1 1 d . . . . .
H1A H 1.001737 0.404750 0.783764 0.082 Uiso 1 1 calc GR . . . .
H1B H 1.032497 0.396404 0.894871 0.082 Uiso 1 1 calc GR . . . .
H1C H 0.936052 0.494972 0.888999 0.082 Uiso 1 1 calc GR . . . .
C28 C 0.7851(5) 0.5215(3) 0.3709(4) 0.0586(9) Uani 1 1 d . . . . .
H28 H 0.808994 0.531398 0.311997 0.070 Uiso 1 1 calc R . . . .
C26 C 0.7439(4) 0.6002(3) 0.5594(3) 0.0544(9) Uani 1 1 d . . . . .
H26 H 0.737306 0.662319 0.626707 0.065 Uiso 1 1 calc R . . . .
C27 C 0.7747(5) 0.6127(3) 0.4715(4) 0.0635(10) Uani 1 1 d . . . . .
H27 H 0.788958 0.683470 0.479124 0.076 Uiso 1 1 calc R . . . .
C2 C 0.6924(6) 0.3614(4) 0.9101(3) 0.0738(12) Uani 1 1 d . . . . .
H2A H 0.674579 0.437590 0.955478 0.111 Uiso 1 1 calc GR . . . .
H2B H 0.777715 0.337977 0.953526 0.111 Uiso 1 1 calc GR . . . .
H2C H 0.578480 0.316272 0.884745 0.111 Uiso 1 1 calc GR . . . .
C42 C 1.0722(6) 0.0764(4) 0.1631(3) 0.0779(13) Uani 1 1 d . . . . .
H42A H 1.173149 0.131404 0.187361 0.117 Uiso 1 1 calc GR . . . .
H42B H 0.984698 0.079871 0.105272 0.117 Uiso 1 1 calc GR . . . .
H42C H 1.114402 0.004155 0.134326 0.117 Uiso 1 1 calc GR . . . .
O4 O 0.3464(9) 0.1332(5) 1.0069(4) 0.174(3) Uani 1 1 d . . . . .
C52 C 0.8060(8) 0.3246(5) 0.1688(4) 0.0852(14) Uani 1 1 d . . . . .
H52A H 0.711409 0.359467 0.144181 0.128 Uiso 1 1 calc GR . . . .
H52B H 0.810204 0.251274 0.109377 0.128 Uiso 1 1 calc GR . . . .
H52C H 0.920830 0.367474 0.188848 0.128 Uiso 1 1 calc GR . . . .
O2 O 0.0783(7) 0.1976(6) 0.9723(6) 0.167(2) Uani 1 1 d . . . . .
O5 O 0.3430(10) 0.3194(5) 1.0606(7) 0.239(4) Uani 1 1 d . . . . .
O3 O 0.2890(13) 0.1893(8) 0.8826(6) 0.233(4) Uani 1 1 d . . . . .
Li1 Li 0.7513(7) 0.1743(5) 0.2928(4) 0.0453(11) Uani 1 1 d . . . . .
O1 O 0.5719(4) 0.0791(2) 0.1641(2) 0.0688(8) Uani 1 1 d . . . . .
H1D H 0.621836 0.027885 0.114999 0.103 Uiso 1 1 d GR . . . .
H1E H 0.525715 0.115275 0.130870 0.103 Uiso 1 1 d GR . . . .

loop_
_atom_site_aniso_label
_atom_site_aniso_U_11
_atom_site_aniso_U_22
_atom_site_aniso_U_33
_atom_site_aniso_U_23
_atom_site_aniso_U_13
_atom_site_aniso_U_12
Ni1 0.03619(19) 0.02843(19) 0.02406(18) 0.01189(14) 0.00416(13) 0.00188(13)
Cl02 0.0782(7) 0.0687(7) 0.0865(7) 0.0455(6) 0.0197(6) 0.0170(5)
O11 0.0356(9) 0.0333(10) 0.0271(9) 0.0102(8) 0.0024(7) 0.0044(7)
O31 0.0599(12) 0.0308(10) 0.0299(10) 0.0167(8) 0.0053(9) 0.0064(8)
O41 0.0551(13) 0.0654(15) 0.0365(11) 0.0219(11) 0.0171(10) 0.0139(11)
O51 0.0745(16) 0.0648(16) 0.0456(13) 0.0363(12) 0.0171(11) 0.0085(12)
N19 0.0428(12) 0.0312(11) 0.0261(11) 0.0133(9) -0.0004(9) -0.0048(9)
N23 0.0396(12) 0.0363(13) 0.0282(11) 0.0090(10) 0.0058(9) 0.0028(9)
C30 0.0325(13) 0.0364(14) 0.0442(15) 0.0241(13) -0.0010(11) 0.0031(10)
C12 0.0350(13) 0.0214(12) 0.0379(14) 0.0137(10) 0.0037(10) 0.0005(9)
C13 0.0447(15) 0.0312(14) 0.0413(15) 0.0148(12) 0.0092(12) 0.0027(11)
C17 0.0376(13) 0.0247(12) 0.0432(15) 0.0189(11) 0.0005(11) -0.0002(10)
C18 0.0459(15) 0.0309(14) 0.0371(14) 0.0201(12) -0.0057(12) -0.0034(11)
C25 0.0345(13) 0.0331(14) 0.0490(17) 0.0190(13) -0.0006(12) 0.0031(11)
C29 0.0392(15) 0.0510(18) 0.0514(18) 0.0341(15) 0.0016(13) 0.0019(12)
C14 0.0481(17) 0.0399(17) 0.065(2) 0.0251(16) 0.0230(15) 0.0085(13)
C22 0.0562(18) 0.0499(18) 0.0359(15) 0.0118(14) 0.0186(14) 0.0065(14)
C24 0.0415(15) 0.0314(14) 0.0397(15) 0.0064(12) 0.0029(12) 0.0063(11)
C21 0.0534(17) 0.0525(18) 0.0270(14) 0.0155(13) 0.0091(12) -0.0064(14)
C16 0.0399(15) 0.0406(16) 0.063(2) 0.0307(15) -0.0030(14) 0.0024(12)
C20 0.0533(17) 0.0493(18) 0.0321(14) 0.0223(13) 0.0044(12) -0.0070(13)
C15 0.0360(15) 0.0455(18) 0.083(2) 0.0359(18) 0.0117(15) 0.0090(13)
C1 0.063(2) 0.057(2) 0.0315(15) 0.0138(14) 0.0017(14) -0.0161(16)
C28 0.0521(19) 0.064(2) 0.080(3) 0.054(2) 0.0043(17) -0.0035(16)
C26 0.0473(17) 0.0350(16) 0.071(2) 0.0223(16) -0.0042(16) -0.0005(13)
C27 0.060(2) 0.044(2) 0.092(3) 0.043(2) -0.003(2) -0.0068(15)
C2 0.092(3) 0.087(3) 0.0387(19) 0.0231(19) 0.0267(19) -0.011(2)
C42 0.080(3) 0.110(4) 0.047(2) 0.034(2) 0.031(2) 0.019(3)
O4 0.237(6) 0.129(4) 0.118(4) 0.050(3) -0.031(4) 0.081(4)
C52 0.114(4) 0.103(4) 0.065(3) 0.057(3) 0.032(3) 0.009(3)
O2 0.093(3) 0.203(6) 0.239(7) 0.131(6) 0.036(4) 0.024(3)
O5 0.200(7) 0.092(4) 0.236(7) -0.044(4) -0.047(5) 0.029(4)
O3 0.275(9) 0.311(11) 0.157(6) 0.137(7) 0.077(6) -0.017(8)
Li1 0.053(3) 0.047(3) 0.034(2) 0.018(2) 0.007(2) 0.007(2)
O1 0.0726(17) 0.0656(17) 0.0445(14) 0.0129(12) -0.0062(12) 0.0155(13)

loop_
_atom_type_symbol
_atom_type_description
_atom_type_scat_dispersion_real
_atom_type_scat_dispersion_imag
_atom_type_scat_source
C C 0.0033 0.0016 'International Tables Vol C Tables 4.2.6.8 and 6.1.1.4'
H H 0.0000 0.0000 'International Tables Vol C Tables 4.2.6.8 and 6.1.1.4'
Cl Cl 0.1484 0.1585 'International Tables Vol C Tables 4.2.6.8 and 6.1.1.4'
Li Li -0.0003 0.0001 'International Tables Vol C Tables 4.2.6.8 and 6.1.1.4'
N N 0.0061 0.0033 'International Tables Vol C Tables 4.2.6.8 and 6.1.1.4'
Ni Ni 0.3393 1.1124 'International Tables Vol C Tables 4.2.6.8 and 6.1.1.4'
O O 0.0106 0.0060 'International Tables Vol C Tables 4.2.6.8 and 6.1.1.4'

loop_
_geom_angle_atom_site_label_1
_geom_angle_atom_site_label_2
_geom_angle_atom_site_label_3
_geom_angle
_geom_angle_site_symmetry_1
_geom_angle_site_symmetry_3
_geom_angle_publ_flag
O11 Ni1 N19 90.55(9) . . ?
O11 Ni1 N23 173.95(9) . . ?
O11 Ni1 Li1 42.48(12) . . ?
O31 Ni1 O11 82.04(9) . . ?
O31 Ni1 N19 170.80(10) . . ?
O31 Ni1 N23 91.99(10) . . ?
O31 Ni1 Li1 39.57(12) . . ?
N19 Ni1 Li1 132.86(13) . . ?
N23 Ni1 N19 95.31(10) . . ?
N23 Ni1 Li1 131.56(13) . . ?
O4 Cl02 O2 109.5(4) . . ?
O4 Cl02 O3 103.2(5) . . ?
O5 Cl02 O4 116.8(4) . . ?
O5 Cl02 O2 116.5(5) . . ?
O5 Cl02 O3 108.6(6) . . ?
O3 Cl02 O2 100.0(5) . . ?
Ni1 O11 Li1 99.74(17) . . ?
C12 O11 Ni1 115.43(16) . . ?
C12 O11 Li1 112.8(2) . . ?
Ni1 O31 Li1 103.80(18) . . ?
C30 O31 Ni1 122.48(18) . . ?
C30 O31 Li1 119.6(2) . . ?
C13 O41 C42 117.4(3) . . ?
C13 O41 Li1 112.6(2) . . ?
C42 O41 Li1 127.6(3) . . ?
C29 O51 C52 117.5(3) . . ?
C29 O51 Li1 112.1(2) . . ?
C52 O51 Li1 130.0(3) . . ?
C18 N19 Ni1 120.7(2) . . ?
C18 N19 C20 117.5(2) . . ?
C20 N19 Ni1 121.8(2) . . ?
C22 N23 Ni1 120.1(2) . . ?
C24 N23 Ni1 122.8(2) . . ?
C24 N23 C22 117.0(3) . . ?
O31 C30 C25 123.2(3) . . ?
O31 C30 C29 117.6(3) . . ?
C25 C30 C29 119.2(3) . . ?
O11 C12 C13 119.0(2) . . ?
O11 C12 C17 122.6(2) . . ?
C17 C12 C13 118.4(2) . . ?
O41 C13 C12 112.8(2) . . ?
C14 C13 O41 126.2(3) . . ?
C14 C13 C12 120.9(3) . . ?
C12 C17 C18 119.4(2) . . ?
C12 C17 C16 119.7(3) . . ?
C16 C17 C18 120.9(3) . . ?
N19 C18 C17 124.8(2) . . ?
N19 C18 H18 117.6 . . ?
C17 C18 H18 117.6 . . ?
C30 C25 C24 119.9(3) . . ?
C30 C25 C26 119.5(3) . . ?
C26 C25 C24 120.5(3) . . ?
O51 C29 C30 113.2(3) . . ?
O51 C29 C28 126.9(3) . . ?
C28 C29 C30 119.9(3) . . ?
C13 C14 H14 120.0 . . ?
C13 C14 C15 120.0(3) . . ?
C15 C14 H14 120.0 . . ?
N23 C22 H22A 108.9 . . ?
N23 C22 H22B 108.9 . . ?
N23 C22 C21 113.4(3) . . ?
H22A C22 H22B 107.7 . . ?
C21 C22 H22A 108.9 . . ?
C21 C22 H22B 108.9 . . ?
N23 C24 C25 125.9(3) . . ?
N23 C24 H24 117.1 . . ?
C25 C24 H24 117.1 . . ?
C22 C21 C1 110.8(3) . . ?
C22 C21 C2 107.7(3) . . ?
C20 C21 C22 110.4(2) . . ?
C20 C21 C1 110.6(3) . . ?
C20 C21 C2 107.4(3) . . ?
C1 C21 C2 110.0(3) . . ?
C17 C16 H16 119.8 . . ?
C15 C16 C17 120.3(3) . . ?
C15 C16 H16 119.8 . . ?
N19 C20 C21 112.2(2) . . ?
N19 C20 H20A 109.2 . . ?
N19 C20 H20B 109.2 . . ?
C21 C20 H20A 109.2 . . ?
C21 C20 H20B 109.2 . . ?
H20A C20 H20B 107.9 . . ?
C14 C15 H15 119.7 . . ?
C16 C15 C14 120.7(3) . . ?
C16 C15 H15 119.7 . . ?
C21 C1 H1A 109.5 . . ?
C21 C1 H1B 109.5 . . ?
C21 C1 H1C 109.5 . . ?
H1A C1 H1B 109.5 . . ?
H1A C1 H1C 109.5 . . ?
H1B C1 H1C 109.5 . . ?
C29 C28 H28 119.8 . . ?
C27 C28 C29 120.4(3) . . ?
C27 C28 H28 119.8 . . ?
C25 C26 H26 119.9 . . ?
C27 C26 C25 120.1(3) . . ?
C27 C26 H26 119.9 . . ?
C28 C27 H27 119.6 . . ?
C26 C27 C28 120.8(3) . . ?
C26 C27 H27 119.6 . . ?
C21 C2 H2A 109.5 . . ?
C21 C2 H2B 109.5 . . ?
C21 C2 H2C 109.5 . . ?
H2A C2 H2B 109.5 . . ?
H2A C2 H2C 109.5 . . ?
H2B C2 H2C 109.5 . . ?
O41 C42 H42A 109.5 . . ?
O41 C42 H42B 109.5 . . ?
O41 C42 H42C 109.5 . . ?
H42A C42 H42B 109.5 . . ?
H42A C42 H42C 109.5 . . ?
H42B C42 H42C 109.5 . . ?
O51 C52 H52A 109.5 . . ?
O51 C52 H52B 109.5 . . ?
O51 C52 H52C 109.5 . . ?
H52A C52 H52B 109.5 . . ?
H52A C52 H52C 109.5 . . ?
H52B C52 H52C 109.5 . . ?
Ni1 Li1 H1E 136.2 . . ?
O11 Li1 Ni1 37.79(10) . . ?
O11 Li1 O41 77.1(2) . . ?
O11 Li1 O51 139.5(3) . . ?
O11 Li1 H1E 138.4 . . ?
O31 Li1 Ni1 36.63(10) . . ?
O31 Li1 O11 74.41(19) . . ?
O31 Li1 O41 133.5(3) . . ?
O31 Li1 O51 75.7(2) . . ?
O31 Li1 H1E 114.6 . . ?
O41 Li1 Ni1 107.8(2) . . ?
O41 Li1 O51 105.6(3) . . ?
O41 Li1 H1E 111.2 . . ?
O51 Li1 Ni1 108.5(2) . . ?
O51 Li1 H1E 79.5 . . ?
O1 Li1 Ni1 130.7(3) . . ?
O1 Li1 O11 119.8(3) . . ?
O1 Li1 O31 123.5(3) . . ?
O1 Li1 O41 102.4(3) . . ?
O1 Li1 O51 99.4(3) . . ?
O1 Li1 H1E 20.2 . . ?
Li1 O1 H1D 110.4 . . ?
Li1 O1 H1E 109.6 . . ?
H1D O1 H1E 103.8 . . ?

loop_
_geom_bond_atom_site_label_1
_geom_bond_atom_site_label_2
_geom_bond_distance
_geom_bond_site_symmetry_2
_geom_bond_publ_flag
Ni1 O11 1.8631(18) . ?
Ni1 O31 1.8410(19) . ?
Ni1 N19 1.902(2) . ?
Ni1 N23 1.892(2) . ?
Ni1 Li1 2.997(5) . ?
Cl02 O4 1.373(5) . ?
Cl02 O2 1.404(5) . ?
Cl02 O5 1.334(6) . ?
Cl02 O3 1.395(6) . ?
O11 C12 1.325(3) . ?
O11 Li1 2.053(5) . ?
O31 C30 1.314(3) . ?
O31 Li1 1.966(6) . ?
O41 C13 1.384(4) . ?
O41 C42 1.423(4) . ?
O41 Li1 2.103(6) . ?
O51 C29 1.369(4) . ?
O51 C52 1.425(4) . ?
O51 Li1 2.198(6) . ?
N19 C18 1.288(4) . ?
N19 C20 1.469(4) . ?
N23 C22 1.469(4) . ?
N23 C24 1.289(4) . ?
C30 C25 1.393(4) . ?
C30 C29 1.409(4) . ?
C12 C13 1.410(4) . ?
C12 C17 1.403(4) . ?
C13 C14 1.376(4) . ?
C17 C18 1.440(4) . ?
C17 C16 1.410(4) . ?
C18 H18 0.9300 . ?
C25 C24 1.436(5) . ?
C25 C26 1.416(4) . ?
C29 C28 1.382(5) . ?
C14 H14 0.9300 . ?
C14 C15 1.391(5) . ?
C22 H22A 0.9700 . ?
C22 H22B 0.9700 . ?
C22 C21 1.526(5) . ?
C24 H24 0.9300 . ?
C21 C20 1.525(5) . ?
C21 C1 1.530(4) . ?
C21 C2 1.536(4) . ?
C16 H16 0.9300 . ?
C16 C15 1.364(5) . ?
C20 H20A 0.9700 . ?
C20 H20B 0.9700 . ?
C15 H15 0.9300 . ?
C1 H1A 0.9600 . ?
C1 H1B 0.9600 . ?
C1 H1C 0.9600 . ?
C28 H28 0.9300 . ?
C28 C27 1.382(6) . ?
C26 H26 0.9300 . ?
C26 C27 1.359(6) . ?
C27 H27 0.9300 . ?
C2 H2A 0.9600 . ?
C2 H2B 0.9600 . ?
C2 H2C 0.9600 . ?
C42 H42A 0.9600 . ?
C42 H42B 0.9600 . ?
C42 H42C 0.9600 . ?
C52 H52A 0.9600 . ?
C52 H52B 0.9600 . ?
C52 H52C 0.9600 . ?
Li1 O1 1.907(6) . ?
Li1 H1E 2.3399 . ?
O1 H1D 0.8596 . ?
O1 H1E 0.8594 . ?
